data_4328547
loop_
_publ_author_name
'Sheng-Ping Guo'
'Tae-Soo You'
'Svilen Bobev'

_publ_section_title
;
 Closely Related Rare-Earth Metal Germanides RE2Li2Ge3andRE3Li4Ge4 (RE =
 La-Nd, Sm): Synthesis, Crystal Chemistry, and Magnetic Properties
;
_journal_name_full 'Inorganic Chemistry'
_journal_page_first 3119
_journal_page_last 3129
_journal_paper_doi 10.1021/ic202591j
_journal_volume 51
_journal_year 2012
_chemical_formula_moiety 'Ce3 Li4 Ge4'
_chemical_formula_sum 'Ce3 Ge4 Li4'
_chemical_formula_weight 738.48
_chemical_name_systematic
; 
 ? 
;
_space_group_IT_number 71
_symmetry_cell_setting orthorhombic
_symmetry_space_group_name_Hall '-I 2 2'
_symmetry_space_group_name_H-M 'I m m m'
_atom_sites_solution_primary direct
_atom_sites_solution_secondary difmap
_audit_creation_method SHELXL-97
_cell_angle_alpha 90.00
_cell_angle_beta 90.00
_cell_angle_gamma 90.00
_cell_formula_units_Z 2
_cell_length_a 4.4625(5)
_cell_length_b 6.8713(7)
_cell_length_c 14.8230(15)
_cell_measurement_reflns_used 3104
_cell_measurement_temperature 200(2)
_cell_measurement_theta_max 28.28
_cell_measurement_theta_min 2.75
_cell_volume 454.52(8)
_computing_cell_refinement 'Bruker SMART'
_computing_data_collection 'Bruker SMART'
_computing_data_reduction 'Bruker SAINT'
_computing_molecular_graphics 'Bruker SHELXTL'
_computing_publication_material 'Bruker SHELXTL'
_computing_structure_refinement 'SHELXL-97 (Sheldrick, 1997)'
_computing_structure_solution 'SHELXS-97 (Sheldrick, 1990)'
_diffrn_ambient_temperature 200(2)
_diffrn_measured_fraction_theta_full 0.997
_diffrn_measured_fraction_theta_max 0.997
_diffrn_measurement_device_type 'CCD area detector'
_diffrn_measurement_method 'phi and omega scans'
_diffrn_radiation_monochromator graphite
_diffrn_radiation_source 'fine-focus sealed tube'
_diffrn_radiation_type MoK\a
_diffrn_radiation_wavelength 0.71073
_diffrn_reflns_av_R_equivalents 0.0245
_diffrn_reflns_av_sigmaI/netI 0.0131
_diffrn_reflns_limit_h_max 5
_diffrn_reflns_limit_h_min -5
_diffrn_reflns_limit_k_max 9
_diffrn_reflns_limit_k_min -9
_diffrn_reflns_limit_l_max 19
_diffrn_reflns_limit_l_min -19
_diffrn_reflns_number 3104
_diffrn_reflns_theta_full 28.28
_diffrn_reflns_theta_max 28.28
_diffrn_reflns_theta_min 2.75
_exptl_absorpt_coefficient_mu 27.646
_exptl_absorpt_correction_T_max 0.5223
_exptl_absorpt_correction_T_min 0.2790
_exptl_absorpt_correction_type multi-scan
_exptl_absorpt_process_details
; 
SADABS (Sheldrick, 2003) 
;
_exptl_crystal_colour silver
_exptl_crystal_density_diffrn 5.396
_exptl_crystal_description irreglar
_exptl_crystal_F_000 628
_exptl_crystal_size_max 0.06
_exptl_crystal_size_mid 0.04
_exptl_crystal_size_min 0.03
_refine_diff_density_max 0.815
_refine_diff_density_min -0.882
_refine_diff_density_rms 0.221
_refine_ls_extinction_coef 0.00223(16)
_refine_ls_extinction_expression Fc^*^=kFc[1+0.001xFc^2^\l^3^/sin(2\q)]^-1/4^
_refine_ls_extinction_method SHELXL
_refine_ls_goodness_of_fit_ref 1.056
_refine_ls_matrix_type full
_refine_ls_number_parameters 20
_refine_ls_number_reflns 350
_refine_ls_number_restraints 0
_refine_ls_restrained_S_all 1.056
_refine_ls_R_factor_all 0.0138
_refine_ls_R_factor_gt 0.0121
_refine_ls_shift/su_max 0.001
_refine_ls_shift/su_mean 0.000
_refine_ls_structure_factor_coef Fsqd
_refine_ls_weighting_details 'calc w=1/[\s^2^(Fo^2^)+(0.0191P)^2^+0.0000P] where P=(Fo^2^+2Fc^2^)/3'
_refine_ls_weighting_scheme calc
_refine_ls_wR_factor_gt 0.0294
_refine_ls_wR_factor_ref 0.0297
_reflns_number_gt 325
_reflns_number_total 350
_reflns_threshold_expression >2sigma(I)
_cod_data_source_file ic202591j_Ce3Li4Ge4.cif
_cod_data_source_block I
_cod_database_code 4328547

loop_
_symmetry_equiv_pos_as_xyz
'x, y, z'
'-x, -y, z'
'-x, y, -z'
'x, -y, -z'
'x+1/2, y+1/2, z+1/2'
'-x+1/2, -y+1/2, z+1/2'
'-x+1/2, y+1/2, -z+1/2'
'x+1/2, -y+1/2, -z+1/2'
'-x, -y, -z'
'x, y, -z'
'x, -y, z'
'-x, y, z'
'-x+1/2, -y+1/2, -z+1/2'
'x+1/2, y+1/2, -z+1/2'
'x+1/2, -y+1/2, z+1/2'
'-x+1/2, y+1/2, z+1/2'

loop_
_atom_site_label
_atom_site_type_symbol
_atom_site_fract_x
_atom_site_fract_y
_atom_site_fract_z
_atom_site_U_iso_or_equiv
_atom_site_adp_type
_atom_site_occupancy
_atom_site_symmetry_multiplicity
_atom_site_calc_flag
_atom_site_refinement_flags
Ce1 Ce 0.0000 0.0000 0.0000 0.00875(12) Uani 1 8 d S
Ce2 Ce 0.5000 0.0000 0.368012(19) 0.00950(11) Uani 1 4 d S
Ge1 Ge 0.0000 0.18346(8) 0.5000 0.00975(14) Uani 1 4 d S
Ge2 Ge 0.0000 0.0000 0.21324(4) 0.01091(14) Uani 1 4 d S
Li Li 0.0000 0.3109(8) 0.3298(4) 0.0035(11) Uiso 1 2 d S

loop_
_atom_site_aniso_label
_atom_site_aniso_U_11
_atom_site_aniso_U_22
_atom_site_aniso_U_33
_atom_site_aniso_U_23
_atom_site_aniso_U_13
_atom_site_aniso_U_12
Ce1 0.0091(2) 0.0079(2) 0.0093(2) 0.000 0.000 0.000
Ce2 0.00888(16) 0.01056(17) 0.00906(17) 0.000 0.000 0.000
Ge1 0.0102(3) 0.0089(3) 0.0102(3) 0.000 0.000 0.000
Ge2 0.0095(3) 0.0126(3) 0.0106(3) 0.000 0.000 0.000

loop_
_atom_type_symbol
_atom_type_description
_atom_type_scat_dispersion_real
_atom_type_scat_dispersion_imag
_atom_type_scat_source
Li Li -0.0003 0.0001 'International Tables Vol C Tables 4.2.6.8 and 6.1.1.4'
Ge Ge 0.1547 1.8001 'International Tables Vol C Tables 4.2.6.8 and 6.1.1.4'
Ce Ce -0.2486 2.6331 'International Tables Vol C Tables 4.2.6.8 and 6.1.1.4'

loop_
_geom_angle_atom_site_label_1
_geom_angle_atom_site_label_2
_geom_angle_atom_site_label_3
_geom_angle
_geom_angle_site_symmetry_1
_geom_angle_site_symmetry_3
Ge1 Ce1 Ge1 180.000(15) 13 5_444
Ge1 Ce1 Ge1 91.463(17) 13 13_455
Ge1 Ce1 Ge1 88.537(17) 5_444 13_455
Ge1 Ce1 Ge1 88.537(17) 13 5_544
Ge1 Ce1 Ge1 91.463(17) 5_444 5_544
Ge1 Ce1 Ge1 180.0 13_455 5_544
Ge1 Ce1 Ge2 90.0 13 9
Ge1 Ce1 Ge2 90.0 5_444 9
Ge1 Ce1 Ge2 90.0 13_455 9
Ge1 Ce1 Ge2 90.0 5_544 9
Ge1 Ce1 Ge2 90.0 13 .
Ge1 Ce1 Ge2 90.0 5_444 .
Ge1 Ce1 Ge2 90.0 13_455 .
Ge1 Ce1 Ge2 90.0 5_544 .
Ge2 Ce1 Ge2 180.0 9 .
Ge1 Ce1 Li 46.07(8) 13 13
Ge1 Ce1 Li 133.93(8) 5_444 13
Ge1 Ce1 Li 101.03(7) 13_455 13
Ge1 Ce1 Li 78.97(7) 5_544 13
Ge2 Ce1 Li 134.34(7) 9 13
Ge2 Ce1 Li 45.66(7) . 13
Ge1 Ce1 Li 133.93(8) 13 5_444
Ge1 Ce1 Li 46.07(8) 5_444 5_444
Ge1 Ce1 Li 78.97(7) 13_455 5_444
Ge1 Ce1 Li 101.03(7) 5_544 5_444
Ge2 Ce1 Li 45.66(7) 9 5_444
Ge2 Ce1 Li 134.34(7) . 5_444
Li Ce1 Li 180.00(13) 13 5_444
Ge1 Ce1 Li 78.97(7) 13 14_545
Ge1 Ce1 Li 101.03(7) 5_444 14_545
Ge1 Ce1 Li 133.93(8) 13_455 14_545
Ge1 Ce1 Li 46.07(8) 5_544 14_545
Ge2 Ce1 Li 134.34(7) 9 14_545
Ge2 Ce1 Li 45.66(7) . 14_545
Li Ce1 Li 42.20(17) 13 14_545
Li Ce1 Li 137.80(17) 5_444 14_545
Ge1 Ce1 Li 101.03(7) 13 6_454
Ge1 Ce1 Li 78.97(7) 5_444 6_454
Ge1 Ce1 Li 46.07(8) 13_455 6_454
Ge1 Ce1 Li 133.93(8) 5_544 6_454
Ge2 Ce1 Li 45.66(7) 9 6_454
Ge2 Ce1 Li 134.34(7) . 6_454
Li Ce1 Li 137.80(17) 13 6_454
Li Ce1 Li 42.20(17) 5_444 6_454
Li Ce1 Li 180.00(13) 14_545 6_454
Ge1 Ce1 Li 133.93(8) 13 14_445
Ge1 Ce1 Li 46.07(8) 5_444 14_445
Ge1 Ce1 Li 78.97(7) 13_455 14_445
Ge1 Ce1 Li 101.03(7) 5_544 14_445
Ge2 Ce1 Li 134.34(7) 9 14_445
Ge2 Ce1 Li 45.66(7) . 14_445
Li Ce1 Li 91.32(14) 13 14_445
Li Ce1 Li 88.68(14) 5_444 14_445
Li Ce1 Li 76.34(11) 14_545 14_445
Li Ce1 Li 103.66(11) 6_454 14_445
Ge1 Ce1 Li 46.07(8) 13 6_554
Ge1 Ce1 Li 133.93(8) 5_444 6_554
Ge1 Ce1 Li 101.03(7) 13_455 6_554
Ge1 Ce1 Li 78.97(7) 5_544 6_554
Ge2 Ce1 Li 45.66(7) 9 6_554
Ge2 Ce1 Li 134.34(7) . 6_554
Li Ce1 Li 88.68(14) 13 6_554
Li Ce1 Li 91.32(14) 5_444 6_554
Li Ce1 Li 103.66(11) 14_545 6_554
Li Ce1 Li 76.34(11) 6_454 6_554
Li Ce1 Li 180.0 14_445 6_554
Li Ce2 Li 159.2(2) 2 1_655
Li Ce2 Li 90.55(15) 2 2_655
Li Ce2 Li 85.71(15) 1_655 2_655
Li Ce2 Li 85.71(15) 2 .
Li Ce2 Li 90.55(15) 1_655 .
Li Ce2 Li 159.2(2) 2_655 .
Li Ce2 Ge2 51.33(10) 2 .
Li Ce2 Ge2 111.47(9) 1_655 .
Li Ce2 Ge2 111.47(9) 2_655 .
Li Ce2 Ge2 51.34(10) . .
Li Ce2 Ge2 111.47(9) 2 1_655
Li Ce2 Ge2 51.33(10) 1_655 1_655
Li Ce2 Ge2 51.33(10) 2_655 1_655
Li Ce2 Ge2 111.47(9) . 1_655
Ge2 Ce2 Ge2 88.408(17) . 1_655
Li Ce2 Ge1 83.33(8) 2 .
Li Ce2 Ge1 109.59(9) 1_655 .
Li Ce2 Ge1 150.13(10) 2_655 .
Li Ce2 Ge1 49.60(10) . .
Ge2 Ce2 Ge1 87.277(10) . .
Ge2 Ce2 Ge1 156.562(10) 1_655 .
Li Ce2 Ge1 150.13(10) 2 1_655
Li Ce2 Ge1 49.60(10) 1_655 1_655
Li Ce2 Ge1 83.33(8) 2_655 1_655
Li Ce2 Ge1 109.59(9) . 1_655
Ge2 Ce2 Ge1 156.562(10) . 1_655
Ge2 Ce2 Ge1 87.277(10) 1_655 1_655
Ge1 Ce2 Ge1 87.583(12) . 1_655
Li Ce2 Ge1 109.59(9) 2 9_656
Li Ce2 Ge1 83.33(8) 1_655 9_656
Li Ce2 Ge1 49.60(10) 2_655 9_656
Li Ce2 Ge1 150.13(10) . 9_656
Ge2 Ce2 Ge1 156.562(10) . 9_656
Ge2 Ce2 Ge1 87.277(10) 1_655 9_656
Ge1 Ce2 Ge1 105.282(12) . 9_656
Ge1 Ce2 Ge1 46.033(19) 1_655 9_656
Li Ce2 Ge1 49.60(10) 2 9_556
Li Ce2 Ge1 150.13(10) 1_655 9_556
Li Ce2 Ge1 109.59(9) 2_655 9_556
Li Ce2 Ge1 83.33(8) . 9_556
Ge2 Ce2 Ge1 87.277(10) . 9_556
Ge2 Ce2 Ge1 156.562(10) 1_655 9_556
Ge1 Ce2 Ge1 46.033(19) . 9_556
Ge1 Ce2 Ge1 105.282(13) 1_655 9_556
Ge1 Ce2 Ge1 87.583(13) 9_656 9_556
Li Ce2 Li 63.85(13) 2 14_545
Li Ce2 Li 96.35(7) 1_655 14_545
Li Ce2 Li 63.85(13) 2_655 14_545
Li Ce2 Li 96.35(7) . 14_545
Ge2 Ce2 Li 49.05(4) . 14_545
Ge2 Ce2 Li 49.05(4) 1_655 14_545
Ge1 Ce2 Li 135.496(17) . 14_545
Ge1 Ce2 Li 135.496(17) 1_655 14_545
Ge1 Ce2 Li 113.35(7) 9_656 14_545
Ge1 Ce2 Li 113.35(7) 9_556 14_545
Li Ce2 Li 96.35(7) 2 13
Li Ce2 Li 63.85(13) 1_655 13
Li Ce2 Li 96.35(7) 2_655 13
Li Ce2 Li 63.85(13) . 13
Ge2 Ce2 Li 49.05(4) . 13
Ge2 Ce2 Li 49.05(4) 1_655 13
Ge1 Ce2 Li 113.35(7) . 13
Ge1 Ce2 Li 113.35(7) 1_655 13
Ge1 Ce2 Li 135.496(17) 9_656 13
Ge1 Ce2 Li 135.496(17) 9_556 13
Li Ce2 Li 47.8(2) 14_545 13
Ge1 Ge1 Li 109.13(12) 9_556 .
Ge1 Ge1 Li 109.13(12) 9_556 10_556
Li Ge1 Li 141.7(2) . 10_556
Ge1 Ge1 Ce1 134.269(8) 9_556 5
Li Ge1 Ce1 76.77(8) . 5
Li Ge1 Ce1 76.78(8) 10_556 5
Ge1 Ge1 Ce1 134.269(9) 9_556 5_455
Li Ge1 Ce1 76.77(8) . 5_455
Li Ge1 Ce1 76.78(8) 10_556 5_455
Ce1 Ge1 Ce1 91.462(17) 5 5_455
Ge1 Ge1 Ce2 66.984(9) 9_556 1_455
Li Ge1 Ce2 63.57(8) . 1_455
Li Ge1 Ce2 134.54(3) 10_556 1_455
Ce1 Ge1 Ce2 140.217(10) 5 1_455
Ce1 Ge1 Ce2 77.137(7) 5_455 1_455
Ge1 Ge1 Ce2 66.984(10) 9_556 9_656
Li Ge1 Ce2 134.54(3) . 9_656
Li Ge1 Ce2 63.57(8) 10_556 9_656
Ce1 Ge1 Ce2 77.137(7) 5 9_656
Ce1 Ge1 Ce2 140.217(10) 5_455 9_656
Ce2 Ge1 Ce2 133.967(19) 1_455 9_656
Ge1 Ge1 Ce2 66.984(9) 9_556 9_556
Li Ge1 Ce2 134.54(3) . 9_556
Li Ge1 Ce2 63.57(8) 10_556 9_556
Ce1 Ge1 Ce2 140.217(10) 5 9_556
Ce1 Ge1 Ce2 77.137(7) 5_455 9_556
Ce2 Ge1 Ce2 74.716(12) 1_455 9_556
Ce2 Ge1 Ce2 87.584(12) 9_656 9_556
Ge1 Ge1 Ce2 66.984(10) 9_556 .
Li Ge1 Ce2 63.57(8) . .
Li Ge1 Ce2 134.54(3) 10_556 .
Ce1 Ge1 Ce2 77.137(7) 5 .
Ce1 Ge1 Ce2 140.217(10) 5_455 .
Ce2 Ge1 Ce2 87.583(12) 1_455 .
Ce2 Ge1 Ce2 74.717(13) 9_656 .
Ce2 Ge1 Ce2 133.967(19) 9_556 .
Li Ge2 Li 152.3(2) 14_445 13
Li Ge2 Li 58.5(2) 14_445 13_455
Li Ge2 Li 114.0(2) 13 13_455
Li Ge2 Li 114.0(2) 14_445 14_545
Li Ge2 Li 58.5(2) 13 14_545
Li Ge2 Li 152.3(2) 13_455 14_545
Li Ge2 Li 76.75(14) 14_445 2
Li Ge2 Li 122.05(9) 13 2
Li Ge2 Li 122.05(9) 13_455 2
Li Ge2 Li 76.75(14) 14_545 2
Li Ge2 Li 122.05(9) 14_445 .
Li Ge2 Li 76.75(14) 13 .
Li Ge2 Li 76.75(14) 13_455 .
Li Ge2 Li 122.05(9) 14_545 .
Li Ge2 Li 102.1(2) 2 .
Li Ge2 Ce1 76.13(12) 14_445 .
Li Ge2 Ce1 76.13(12) 13 .
Li Ge2 Ce1 76.13(12) 13_455 .
Li Ge2 Ce1 76.13(12) 14_545 .
Li Ge2 Ce1 128.96(12) 2 .
Li Ge2 Ce1 128.96(12) . .
Li Ge2 Ce2 139.18(12) 14_445 .
Li Ge2 Ce2 65.60(11) 13 .
Li Ge2 Ce2 139.18(12) 13_455 .
Li Ge2 Ce2 65.60(11) 14_545 .
Li Ge2 Ce2 63.21(7) 2 .
Li Ge2 Ce2 63.21(7) . .
Ce1 Ge2 Ce2 135.796(8) . .
Li Ge2 Ce2 65.60(11) 14_445 1_455
Li Ge2 Ce2 139.18(12) 13 1_455
Li Ge2 Ce2 65.60(11) 13_455 1_455
Li Ge2 Ce2 139.18(12) 14_545 1_455
Li Ge2 Ce2 63.21(7) 2 1_455
Li Ge2 Ce2 63.21(7) . 1_455
Ce1 Ge2 Ce2 135.797(9) . 1_455
Ce2 Ge2 Ce2 88.407(17) . 1_455
Li Li Ge2 60.75(11) 2_565 13
Li Li Ge2 60.75(11) 2_565 13_455
Ge2 Li Ge2 114.0(2) 13 13_455
Li Li Ge1 109.13(12) 2_565 .
Ge2 Li Ge1 112.75(13) 13 .
Ge2 Li Ge1 112.75(13) 13_455 .
Li Li Ge2 141.04(12) 2_565 .
Ge2 Li Ge2 103.25(14) 13 .
Ge2 Li Ge2 103.25(14) 13_455 .
Ge1 Li Ge2 109.8(2) . .
Li Li Ce2 132.86(8) 2_565 .
Ge2 Li Ce2 77.27(3) 13 .
Ge2 Li Ce2 166.33(19) 13_455 .
Ge1 Li Ce2 66.83(11) . .
Ge2 Li Ce2 65.46(10) . .
Li Li Ce2 132.86(8) 2_565 1_455
Ge2 Li Ce2 166.33(19) 13 1_455
Ge2 Li Ce2 77.27(3) 13_455 1_455
Ge1 Li Ce2 66.83(11) . 1_455
Ge2 Li Ce2 65.46(10) . 1_455
Ce2 Li Ce2 90.55(15) . 1_455
Li Li Ce2 66.09(10) 2_565 13
Ge2 Li Ce2 65.34(11) 13 13
Ge2 Li Ce2 65.34(11) 13_455 13
Ge1 Li Ce2 175.2(2) . 13
Ge2 Li Ce2 74.95(13) . 13
Ce2 Li Ce2 116.15(13) . 13
Ce2 Li Ce2 116.15(13) 1_455 13
Li Li Li 104.42(19) 2_565 13_455
Ge2 Li Li 120.7(3) 13 13_455
Ge2 Li Li 52.79(8) 13_455 13_455
Ge1 Li Li 125.7(2) . 13_455
Ge2 Li Li 50.46(15) . 13_455
Ce2 Li Li 115.5(2) . 13_455
Ce2 Li Li 59.04(12) 1_455 13_455
Ce2 Li Li 57.11(16) 13 13_455
Li Li Li 104.42(19) 2_565 13
Ge2 Li Li 52.79(8) 13 13
Ge2 Li Li 120.7(3) 13_455 13
Ge1 Li Li 125.7(2) . 13
Ge2 Li Li 50.46(15) . 13
Ce2 Li Li 59.04(11) . 13
Ce2 Li Li 115.5(2) 1_455 13
Ce2 Li Li 57.11(16) 13 13
Li Li Li 83.3(3) 13_455 13
Li Li Ce1 68.90(9) 2_565 5
Ge2 Li Ce1 58.21(7) 13 5
Ge2 Li Ce1 120.67(18) 13_455 5
Ge1 Li Ce1 57.16(9) . 5
Ge2 Li Ce1 136.00(10) . 5
Ce2 Li Ce1 71.31(7) . 5
Ce2 Li Ce1 123.90(17) 1_455 5
Ce2 Li Ce1 119.54(13) 13 5
Li Li Ce1 173.1(3) 13_455 5
Li Li Ce1 99.86(7) 13 5
Li Li Ce1 68.90(9) 2_565 5_455
Ge2 Li Ce1 120.67(18) 13 5_455
Ge2 Li Ce1 58.21(7) 13_455 5_455
Ge1 Li Ce1 57.16(9) . 5_455
Ge2 Li Ce1 136.00(10) . 5_455
Ce2 Li Ce1 123.90(17) . 5_455
Ce2 Li Ce1 71.31(7) 1_455 5_455
Ce2 Li Ce1 119.54(13) 13 5_455
Li Li Ce1 99.86(7) 13_455 5_455
Li Li Ce1 173.1(3) 13 5_455
Ce1 Li Ce1 76.34(11) 5 5_455

loop_
_geom_bond_atom_site_label_1
_geom_bond_atom_site_label_2
_geom_bond_distance
_geom_bond_site_symmetry_2
Ce1 Ge1 3.1159(5) 13
Ce1 Ge1 3.1159(5) 5_444
Ce1 Ge1 3.1159(5) 13_455
Ce1 Ge1 3.1159(5) 5_544
Ce1 Ge2 3.1609(6) 9
Ce1 Ge2 3.1609(6) .
Ce1 Li 3.610(4) 13
Ce1 Li 3.610(4) 5_444
Ce1 Li 3.610(4) 14_545
Ce1 Li 3.610(4) 6_454
Ce1 Li 3.610(4) 14_445
Ce1 Li 3.610(4) 6_554
Ce2 Li 3.140(4) 2
Ce2 Li 3.140(4) 1_655
Ce2 Li 3.140(4) 2_655
Ce2 Li 3.140(4) .
Ce2 Ge2 3.2002(5) .
Ce2 Ge2 3.2002(5) 1_655
Ce2 Ge1 3.2242(4) .
Ce2 Ge1 3.2242(4) 1_655
Ce2 Ge1 3.2242(4) 9_656
Ce2 Ge1 3.2242(4) 9_556
Ce2 Li 3.207(6) 14_545
Ce2 Li 3.207(6) 13
Ge1 Ge1 2.5213(11) 9_556
Ge1 Li 2.671(6) .
Ge1 Li 2.671(6) 10_556
Ge1 Ce1 3.1160(5) 5
Ge1 Ce1 3.1160(5) 5_455
Ge1 Ce2 3.2242(4) 1_455
Ge1 Ce2 3.2242(4) 9_656
Ge1 Ce2 3.2242(4) 9_556
Ge2 Li 2.660(3) 14_445
Ge2 Li 2.660(3) 13
Ge2 Li 2.660(3) 13_455
Ge2 Li 2.660(3) 14_545
Ge2 Li 2.747(6) 2
Ge2 Li 2.747(6) .
Ge2 Ce2 3.2003(5) 1_455
Li Li 2.599(11) 2_565
Li Ge2 2.660(3) 13
Li Ge2 2.660(3) 13_455
Li Ce2 3.140(4) 1_455
Li Ce2 3.207(6) 13
Li Li 3.357(8) 13_455
Li Li 3.357(8) 13
Li Ce1 3.610(4) 5
Li Ce1 3.610(4) 5_455
